data_2016955
loop_
_publ_author_name
'Bats, Jan W.'
'Kretz, Tonia'
'Lerner, Hans-Wolfram'

_publ_section_title
;
 A polymorph of tetrakis(acetonitrile-\k<i>N</i>)copper(I)
 tetrafluoridoborate
;
_journal_coeditor_code FG3075
_journal_issue 2
_journal_name_full 'Acta Crystallographica Section C'
_journal_page_first m94
_journal_page_last m96
_journal_paper_doi 10.1107/S0108270109001139
_journal_volume 65
_journal_year 2009
_chemical_formula_iupac '[Cu (C2 H3 N)4] B F4'
_chemical_formula_moiety 'C8 H12 Cu N4 +, B F4 -'
_chemical_formula_sum 'C8 H12 B Cu F4 N4'
_chemical_formula_weight 314.57
_chemical_name_systematic
;
tetrakis(acetonitrile-\k<i>N</i>)copper(I) tetrafluoridoborate
;
_space_group_IT_number 19
_symmetry_cell_setting orthorhombic
_symmetry_space_group_name_Hall 'P 2ac 2ab'
_symmetry_space_group_name_H-M 'P 21 21 21'
_atom_sites_solution_hydrogens geom
_atom_sites_solution_primary direct
_atom_sites_solution_secondary difmap
_audit_creation_method SHELXL-97
_cell_angle_alpha 90.00
_cell_angle_beta 90.00
_cell_angle_gamma 90.00
_cell_formula_units_Z 12
_cell_length_a 8.3184(7)
_cell_length_b 20.2887(15)
_cell_length_c 23.822(3)
_cell_measurement_reflns_used 508
_cell_measurement_temperature 156(2)
_cell_measurement_theta_max 26
_cell_measurement_theta_min 3
_cell_volume 4020.4(7)
_computing_cell_refinement 'SMART (Siemens, 1995)'
_computing_data_collection 'SMART (Siemens, 1995)'
_computing_data_reduction 'SAINT (Siemens, 1995)'
_computing_molecular_graphics 'SHELXTL (Sheldrick, 2008)'
_computing_publication_material 'SHELXL97 (Sheldrick, 2008)'
_computing_structure_refinement 'SHELXL97 (Sheldrick, 2008)'
_computing_structure_solution 'SHELXS97 (Sheldrick, 2008)'
_diffrn_ambient_temperature 156(2)
_diffrn_measured_fraction_theta_full 0.980
_diffrn_measured_fraction_theta_max 0.980
_diffrn_measurement_device_type 'SIEMENS SMART 1K CCD'
_diffrn_measurement_method \w
_diffrn_radiation_monochromator graphite
_diffrn_radiation_source 'normal-focus sealed tube'
_diffrn_radiation_type MoK\a
_diffrn_radiation_wavelength 0.71073
_diffrn_reflns_av_R_equivalents 0.0411
_diffrn_reflns_av_sigmaI/netI 0.0339
_diffrn_reflns_limit_h_max 11
_diffrn_reflns_limit_h_min -12
_diffrn_reflns_limit_k_max 29
_diffrn_reflns_limit_k_min -26
_diffrn_reflns_limit_l_max 35
_diffrn_reflns_limit_l_min -33
_diffrn_reflns_number 54515
_diffrn_reflns_theta_full 32.0
_diffrn_reflns_theta_max 32.63
_diffrn_reflns_theta_min 1.32
_diffrn_standards_decay_% 0.0
_diffrn_standards_interval_time 1200
_diffrn_standards_number 1189
_exptl_absorpt_coefficient_mu 1.663
_exptl_absorpt_correction_T_max 0.638
_exptl_absorpt_correction_T_min 0.467
_exptl_absorpt_correction_type numerical
_exptl_absorpt_process_details '(SHELXTL; Sheldrick, 2008)'
_exptl_crystal_colour colorless
_exptl_crystal_density_diffrn 1.559
_exptl_crystal_density_method 'not measured'
_exptl_crystal_description block
_exptl_crystal_F_000 1896
_exptl_crystal_size_max 0.50
_exptl_crystal_size_mid 0.34
_exptl_crystal_size_min 0.32
_refine_diff_density_max 1.841
_refine_diff_density_min -0.993
_refine_ls_abs_structure_details 'Flack (1983), 5847 Friedel pairs'
_refine_ls_abs_structure_Flack 0.265(15)
_refine_ls_extinction_coef 0.00126(14)
_refine_ls_extinction_expression Fc^*^=kFc[1+0.001xFc^2^\l^3^/sin(2\q)]^-1/4^
_refine_ls_extinction_method SHELXL97
_refine_ls_goodness_of_fit_ref 1.147
_refine_ls_hydrogen_treatment constr
_refine_ls_matrix_type full
_refine_ls_number_parameters 501
_refine_ls_number_reflns 13482
_refine_ls_number_restraints 0
_refine_ls_restrained_S_all 1.147
_refine_ls_R_factor_all 0.0636
_refine_ls_R_factor_gt 0.0512
_refine_ls_shift/su_max 0.008
_refine_ls_shift/su_mean 0.001
_refine_ls_structure_factor_coef Fsqd
_refine_ls_weighting_details 'calc w=1/[\s^2^(Fo^2^)+(0.04P)^2^+10P] where P=(Fo^2^+2Fc^2^)/3'
_refine_ls_weighting_scheme calc
_refine_ls_wR_factor_gt 0.1365
_refine_ls_wR_factor_ref 0.1419
_reflns_number_gt 11521
_reflns_number_total 13482
_reflns_threshold_expression I>2\s(I)
_cod_data_source_file fg3075.cif
_cod_data_source_block I
_cod_database_code 2016955
_cod_database_fobs_code 2016955

loop_
_symmetry_equiv_pos_as_xyz
'x, y, z'
'-x+1/2, -y, z+1/2'
'-x, y+1/2, -z+1/2'
'x+1/2, -y+1/2, -z'

loop_
_atom_site_type_symbol
_atom_site_label
_atom_site_fract_x
_atom_site_fract_y
_atom_site_fract_z
_atom_site_U_iso_or_equiv
_atom_site_adp_type
_atom_site_calc_flag
_atom_site_refinement_flags
_atom_site_occupancy
_atom_site_disorder_assembly
_atom_site_disorder_group
Cu Cu1 0.30105(6) 0.49941(2) 0.460963(19) 0.02451(10) Uani d . 1 . .
Cu Cu2 0.70170(7) 0.17782(2) 0.28865(2) 0.02650(11) Uani d . 1 . .
Cu Cu3 0.22334(6) 0.33442(2) 0.20580(2) 0.02612(11) Uani d . 1 . .
N N1 0.2242(5) 0.57928(18) 0.50033(15) 0.0293(7) Uani d . 1 . .
N N2 0.2304(4) 0.50131(18) 0.38103(14) 0.0278(6) Uani d . 1 . .
N N3 0.5414(4) 0.4992(2) 0.46080(15) 0.0278(7) Uani d . 1 . .
N N4 0.2283(4) 0.41769(18) 0.49884(15) 0.0288(7) Uani d . 1 . .
N N5 0.6150(4) 0.25924(16) 0.32477(14) 0.0262(7) Uani d . 1 . .
N N6 0.6185(4) 0.16882(16) 0.21079(15) 0.0305(7) Uani d . 1 . .
N N7 0.9400(4) 0.17326(19) 0.29036(17) 0.0311(7) Uani d . 1 . .
N N8 0.6188(4) 0.09848(17) 0.33091(15) 0.0279(7) Uani d . 1 . .
N N9 0.1349(5) 0.41043(17) 0.16168(15) 0.0278(7) Uani d . 1 . .
N N10 0.4601(4) 0.33650(19) 0.20415(17) 0.0317(7) Uani d . 1 . .
N N11 0.1382(4) 0.33729(17) 0.28455(14) 0.0291(7) Uani d . 1 . .
N N12 0.1323(5) 0.25339(18) 0.17012(15) 0.0292(7) Uani d . 1 . .
C C1 0.1999(5) 0.62837(19) 0.52199(15) 0.0244(7) Uani d . 1 . .
C C2 0.1649(6) 0.6908(2) 0.54958(19) 0.0320(9) Uani d . 1 . .
H H2A 0.0879 0.7158 0.5269 0.048 Uiso calc R 1 . .
H H2B 0.2644 0.7162 0.5536 0.048 Uiso calc R 1 . .
H H2C 0.1189 0.6823 0.5868 0.048 Uiso calc R 1 . .
C C3 0.2114(5) 0.50393(18) 0.33403(15) 0.0251(7) Uani d . 1 . .
C C4 0.1858(6) 0.5072(2) 0.27369(16) 0.0334(9) Uani d . 1 . .
H H4A 0.0981 0.4775 0.2632 0.050 Uiso calc R 1 . .
H H4B 0.2844 0.4940 0.2542 0.050 Uiso calc R 1 . .
H H4C 0.1578 0.5524 0.2630 0.050 Uiso calc R 1 . .
C C5 0.6791(5) 0.49917(19) 0.46082(16) 0.0245(7) Uani d . 1 . .
C C6 0.8522(5) 0.4996(3) 0.4612(2) 0.0323(9) Uani d . 1 . .
H H6A 0.8906 0.5381 0.4821 0.048 Uiso calc R 1 . .
H H6B 0.8922 0.5016 0.4225 0.048 Uiso calc R 1 . .
H H6C 0.8917 0.4593 0.4792 0.048 Uiso calc R 1 . .
C C7 0.2095(5) 0.36879(18) 0.52034(15) 0.0243(7) Uani d . 1 . .
C C8 0.1877(6) 0.3063(2) 0.54857(19) 0.0345(9) Uani d . 1 . .
H H8A 0.2388 0.3080 0.5856 0.052 Uiso calc R 1 . .
H H8B 0.2369 0.2711 0.5262 0.052 Uiso calc R 1 . .
H H8C 0.0726 0.2974 0.5530 0.052 Uiso calc R 1 . .
C C9 0.5652(5) 0.30195(19) 0.34953(17) 0.0255(8) Uani d . 1 . .
C C10 0.5041(7) 0.3569(2) 0.3825(2) 0.0406(11) Uani d . 1 . .
H H10A 0.5644 0.3601 0.4177 0.061 Uiso calc R 1 . .
H H10B 0.3900 0.3497 0.3907 0.061 Uiso calc R 1 . .
H H10C 0.5167 0.3979 0.3612 0.061 Uiso calc R 1 . .
C C11 0.5603(5) 0.1608(2) 0.16766(17) 0.0260(7) Uani d . 1 . .
C C12 0.4898(6) 0.1500(2) 0.11289(19) 0.0336(9) Uani d . 1 . .
H H12A 0.5606 0.1682 0.0839 0.050 Uiso calc R 1 . .
H H12B 0.3848 0.1718 0.1110 0.050 Uiso calc R 1 . .
H H12C 0.4762 0.1025 0.1066 0.050 Uiso calc R 1 . .
C C13 1.0760(5) 0.1701(2) 0.29056(18) 0.0281(7) Uani d . 1 . .
C C14 1.2516(4) 0.1653(2) 0.2916(2) 0.0327(9) Uani d . 1 . .
H H14A 1.2873 0.1541 0.3296 0.049 Uiso calc R 1 . .
H H14B 1.2983 0.2077 0.2804 0.049 Uiso calc R 1 . .
H H14C 1.2866 0.1309 0.2654 0.049 Uiso calc R 1 . .
C C15 0.5603(5) 0.05302(19) 0.34991(17) 0.0250(7) Uani d . 1 . .
C C16 0.4866(7) -0.0053(2) 0.3731(2) 0.0431(12) Uani d . 1 . .
H H16A 0.4370 -0.0309 0.3428 0.065 Uiso calc R 1 . .
H H16B 0.4041 0.0075 0.4003 0.065 Uiso calc R 1 . .
H H16C 0.5687 -0.0321 0.3918 0.065 Uiso calc R 1 . .
C C17 0.0762(5) 0.4527(2) 0.13848(17) 0.0267(8) Uani d . 1 . .
C C18 -0.0022(7) 0.5074(3) 0.1098(2) 0.0426(12) Uani d . 1 . .
H H18A -0.1167 0.5080 0.1195 0.064 Uiso calc R 1 . .
H H18B 0.0096 0.5020 0.0691 0.064 Uiso calc R 1 . .
H H18C 0.0476 0.5490 0.1214 0.064 Uiso calc R 1 . .
C C19 0.5965(5) 0.3372(2) 0.20461(17) 0.0251(7) Uani d . 1 . .
C C20 0.7705(5) 0.3378(2) 0.2063(2) 0.0312(8) Uani d . 1 . .
H H20A 0.8073 0.3759 0.2280 0.047 Uiso calc R 1 . .
H H20B 0.8128 0.3405 0.1680 0.047 Uiso calc R 1 . .
H H20C 0.8092 0.2972 0.2241 0.047 Uiso calc R 1 . .
C C21 0.0815(5) 0.3346(2) 0.32769(17) 0.0260(7) Uani d . 1 . .
C C22 0.0064(7) 0.3304(3) 0.38327(18) 0.0398(11) Uani d . 1 . .
H H22A -0.0979 0.3529 0.3825 0.060 Uiso calc R 1 . .
H H22B 0.0762 0.3516 0.4111 0.060 Uiso calc R 1 . .
H H22C -0.0092 0.2840 0.3934 0.060 Uiso calc R 1 . .
C C23 0.0642(5) 0.2137(2) 0.14551(17) 0.0252(7) Uani d . 1 . .
C C24 -0.0201(5) 0.1633(3) 0.1147(2) 0.0349(10) Uani d . 1 . .
H H24A 0.0561 0.1391 0.0910 0.052 Uiso calc R 1 . .
H H24B -0.1027 0.1837 0.0911 0.052 Uiso calc R 1 . .
H H24C -0.0710 0.1327 0.1411 0.052 Uiso calc R 1 . .
B B1 0.7356(5) 0.5024(3) 0.2926(2) 0.0314(9) Uani d . 1 . .
B B2 0.7280(6) 0.3364(3) 0.5468(2) 0.0301(10) Uani d . 1 . .
B B3 0.7213(6) 0.6658(3) 0.5447(2) 0.0296(9) Uani d . 1 . .
F F1 0.7963(7) 0.55689(18) 0.31896(15) 0.0701(11) Uani d . 1 . .
F F2 0.7897(5) 0.50156(17) 0.23767(12) 0.0545(8) Uani d . 1 . .
F F3 0.8039(5) 0.44662(17) 0.31943(14) 0.0576(9) Uani d . 1 . .
F F4 0.5745(4) 0.4987(3) 0.2954(2) 0.0908(14) Uani d . 1 . .
F F5 0.7841(6) 0.39049(15) 0.57611(14) 0.0567(9) Uani d . 1 . .
F F6 0.7841(6) 0.34153(16) 0.49250(13) 0.0623(10) Uani d . 1 . .
F F7 0.5668(4) 0.3344(2) 0.5472(2) 0.0849(15) Uani d . 1 . .
F F8 0.7866(5) 0.27883(14) 0.57125(13) 0.0469(7) Uani d . 1 . .
F F9 0.7648(6) 0.60983(16) 0.57453(15) 0.0730(15) Uani d . 1 . .
F F10 0.5561(5) 0.6704(3) 0.5413(2) 0.0856(14) Uani d . 1 . .
F F11 0.7860(5) 0.66086(16) 0.49160(12) 0.0530(8) Uani d . 1 . .
F F12 0.7788(5) 0.72050(15) 0.57212(15) 0.0537(9) Uani d . 1 . .

loop_
_atom_site_aniso_label
_atom_site_aniso_U_11
_atom_site_aniso_U_22
_atom_site_aniso_U_33
_atom_site_aniso_U_12
_atom_site_aniso_U_13
_atom_site_aniso_U_23
Cu1 0.0223(2) 0.0254(2) 0.0258(2) 0.0001(2) -0.0005(2) 0.00116(19)
Cu2 0.0267(2) 0.0247(2) 0.0281(2) -0.0009(2) -0.0001(2) -0.00064(18)
Cu3 0.0241(2) 0.0272(2) 0.0271(2) -0.00312(19) -0.0011(2) -0.00017(19)
N1 0.0255(17) 0.0304(17) 0.0320(17) -0.0009(14) -0.0007(14) -0.0029(13)
N2 0.0252(16) 0.0284(15) 0.0297(16) 0.0018(14) 0.0003(12) 0.0000(13)
N3 0.0253(16) 0.0268(16) 0.0314(16) -0.0011(14) -0.0010(14) 0.0018(18)
N4 0.0236(16) 0.0315(17) 0.0313(17) -0.0049(14) -0.0014(13) 0.0040(13)
N5 0.0277(17) 0.0245(16) 0.0263(16) 0.0016(13) -0.0006(13) 0.0007(13)
N6 0.0338(16) 0.0264(16) 0.0312(17) 0.0003(14) -0.0017(14) 0.0006(15)
N7 0.0277(16) 0.0315(18) 0.0341(18) -0.0018(15) -0.0005(15) -0.0019(17)
N8 0.0299(18) 0.0245(16) 0.0291(17) 0.0018(14) 0.0001(14) -0.0015(13)
N9 0.0260(16) 0.0272(16) 0.0301(18) 0.0006(13) -0.0040(13) 0.0006(13)
N10 0.0241(15) 0.0348(18) 0.0362(18) 0.0028(14) -0.0036(14) 0.0019(18)
N11 0.0324(16) 0.0273(15) 0.0277(17) -0.0013(13) -0.0055(13) -0.0002(14)
N12 0.0297(18) 0.0280(16) 0.0298(17) -0.0015(14) 0.0024(14) -0.0040(14)
C1 0.0219(16) 0.0286(17) 0.0227(16) 0.0057(16) 0.0031(15) 0.0016(13)
C2 0.037(2) 0.0237(19) 0.035(2) 0.0061(16) -0.0006(17) -0.0058(15)
C3 0.0250(16) 0.0220(15) 0.0282(17) 0.0021(17) 0.0005(15) -0.0007(13)
C4 0.039(2) 0.035(2) 0.0259(18) -0.014(2) -0.0061(17) 0.0009(15)
C5 0.0295(19) 0.0208(15) 0.0234(15) 0.0015(16) -0.0023(15) 0.0011(15)
C6 0.0200(17) 0.035(2) 0.042(2) -0.0001(18) -0.0008(17) -0.003(2)
C7 0.0248(17) 0.0254(17) 0.0225(16) 0.0066(16) -0.0014(15) -0.0013(13)
C8 0.041(2) 0.0257(19) 0.037(2) 0.0038(18) 0.012(2) 0.0057(15)
C9 0.0234(18) 0.0243(17) 0.0287(19) -0.0009(14) -0.0041(15) 0.0025(15)
C10 0.049(3) 0.028(2) 0.045(3) 0.004(2) -0.005(2) -0.0075(19)
C11 0.0255(17) 0.0240(17) 0.0284(18) -0.0003(14) 0.0034(14) -0.0028(15)
C12 0.030(2) 0.036(2) 0.034(2) 0.0059(19) -0.0032(18) -0.0047(18)
C13 0.0297(18) 0.0262(18) 0.0283(18) -0.0006(16) -0.0019(16) 0.0013(17)
C14 0.0234(18) 0.035(2) 0.040(2) 0.0023(15) -0.0012(16) -0.006(2)
C15 0.0219(17) 0.0244(17) 0.0287(19) 0.0045(14) 0.0012(14) -0.0003(15)
C16 0.043(3) 0.022(2) 0.063(3) -0.001(2) 0.016(3) 0.007(2)
C17 0.0247(18) 0.031(2) 0.0245(18) -0.0022(16) 0.0022(15) -0.0014(15)
C18 0.038(3) 0.051(3) 0.039(2) 0.011(2) -0.003(2) 0.016(2)
C19 0.0243(17) 0.0262(17) 0.0249(16) -0.0019(14) -0.0004(15) 0.0034(17)
C20 0.0198(16) 0.037(2) 0.037(2) -0.0072(15) -0.0027(16) 0.0033(19)
C21 0.0228(16) 0.0254(18) 0.0298(18) -0.0027(15) -0.0030(14) 0.0000(15)
C22 0.047(3) 0.046(3) 0.026(2) 0.007(3) 0.007(2) 0.003(2)
C23 0.0233(18) 0.0273(18) 0.0249(18) -0.0004(15) 0.0031(14) 0.0028(15)
C24 0.0215(19) 0.039(2) 0.044(2) -0.0047(18) 0.0037(17) -0.014(2)
B1 0.0224(19) 0.036(2) 0.035(2) 0.0063(17) 0.0008(18) 0.008(2)
B2 0.025(2) 0.031(2) 0.035(2) 0.0010(19) 0.0020(17) -0.0019(19)
B3 0.026(2) 0.031(2) 0.032(2) 0.009(2) 0.0033(18) 0.0014(18)
F1 0.102(3) 0.0512(19) 0.057(2) -0.008(2) -0.003(3) -0.0154(16)
F2 0.075(2) 0.0534(18) 0.0348(14) 0.001(2) 0.0045(15) -0.0016(13)
F3 0.064(2) 0.0540(19) 0.0546(19) 0.0255(19) -0.0037(19) 0.0123(15)
F4 0.0302(17) 0.122(4) 0.120(4) 0.002(2) 0.004(2) 0.026(4)
F5 0.086(3) 0.0333(15) 0.0509(18) -0.0059(18) -0.013(2) -0.0122(13)
F6 0.113(3) 0.0387(15) 0.0355(15) -0.010(2) 0.0086(19) 0.0005(12)
F7 0.0199(14) 0.086(3) 0.149(4) 0.0012(19) -0.004(2) 0.021(3)
F8 0.0549(19) 0.0323(14) 0.0534(17) 0.0065(15) -0.0020(17) 0.0105(12)
F9 0.137(5) 0.0363(16) 0.0461(19) 0.026(2) -0.008(2) 0.0088(14)
F10 0.040(2) 0.103(4) 0.114(4) 0.003(2) 0.005(2) -0.017(3)
F11 0.075(2) 0.0456(16) 0.0388(15) 0.0034(19) 0.0196(16) -0.0018(13)
F12 0.063(2) 0.0375(15) 0.061(2) -0.0032(16) -0.0005(18) -0.0153(14)

loop_
_atom_type_symbol
_atom_type_description
_atom_type_scat_dispersion_real
_atom_type_scat_dispersion_imag
_atom_type_scat_source
C C 0.0033 0.0016 'International Tables Vol C Tables 4.2.6.8 and 6.1.1.4'
H H 0.0000 0.0000 'International Tables Vol C Tables 4.2.6.8 and 6.1.1.4'
B B 0.0013 0.0007 'International Tables Vol C Tables 4.2.6.8 and 6.1.1.4'
N N 0.0061 0.0033 'International Tables Vol C Tables 4.2.6.8 and 6.1.1.4'
F F 0.0171 0.0103 'International Tables Vol C Tables 4.2.6.8 and 6.1.1.4'
Cu Cu 0.3201 1.2651 'International Tables Vol C Tables 4.2.6.8 and 6.1.1.4'

loop_
_geom_angle_atom_site_label_1
_geom_angle_atom_site_label_2
_geom_angle_atom_site_label_3
_geom_angle_site_symmetry_1
_geom_angle_site_symmetry_3
_geom_angle
_geom_angle_publ_flag
N1 Cu1 N4 . . 111.75(15) ?
N1 Cu1 N2 . . 109.98(15) ?
N4 Cu1 N2 . . 111.16(15) ?
N1 Cu1 N3 . . 109.01(16) ?
N4 Cu1 N3 . . 107.72(16) ?
N2 Cu1 N3 . . 107.05(14) ?
N7 Cu2 N6 . . 111.25(16) ?
N7 Cu2 N5 . . 112.98(15) ?
N6 Cu2 N5 . . 110.62(14) ?
N7 Cu2 N8 . . 107.07(16) ?
N6 Cu2 N8 . . 105.83(14) ?
N5 Cu2 N8 . . 108.73(14) ?
N10 Cu3 N12 . . 112.80(16) ?
N10 Cu3 N9 . . 109.85(16) ?
N12 Cu3 N9 . . 105.69(15) ?
N10 Cu3 N11 . . 111.78(16) ?
N12 Cu3 N11 . . 106.71(15) ?
N9 Cu3 N11 . . 109.78(15) ?
C1 N1 Cu1 . . 171.0(4) ?
C3 N2 Cu1 . . 170.7(3) ?
C5 N3 Cu1 . . 179.8(5) ?
C7 N4 Cu1 . . 170.1(4) ?
C9 N5 Cu2 . . 173.7(3) ?
C11 N6 Cu2 . . 174.5(3) ?
C13 N7 Cu2 . . 178.9(4) ?
C15 N8 Cu2 . . 172.4(4) ?
C17 N9 Cu3 . . 175.7(4) ?
C19 N10 Cu3 . . 178.2(4) ?
C21 N11 Cu3 . . 174.1(3) ?
C23 N12 Cu3 . . 169.2(4) ?
N1 C1 C2 . . 178.7(5) ?
C1 C2 H2A . . 109.5 ?
C1 C2 H2B . . 109.5 ?
H2A C2 H2B . . 109.5 ?
C1 C2 H2C . . 109.5 ?
H2A C2 H2C . . 109.5 ?
H2B C2 H2C . . 109.5 ?
N2 C3 C4 . . 179.6(5) ?
C3 C4 H4A . . 109.5 ?
C3 C4 H4B . . 109.5 ?
H4A C4 H4B . . 109.5 ?
C3 C4 H4C . . 109.5 ?
H4A C4 H4C . . 109.5 ?
H4B C4 H4C . . 109.5 ?
N3 C5 C6 . . 179.5(5) ?
C5 C6 H6A . . 109.5 ?
C5 C6 H6B . . 109.5 ?
H6A C6 H6B . . 109.5 ?
C5 C6 H6C . . 109.5 ?
H6A C6 H6C . . 109.5 ?
H6B C6 H6C . . 109.5 ?
N4 C7 C8 . . 179.0(5) ?
C7 C8 H8A . . 109.5 ?
C7 C8 H8B . . 109.5 ?
H8A C8 H8B . . 109.5 ?
C7 C8 H8C . . 109.5 ?
H8A C8 H8C . . 109.5 ?
H8B C8 H8C . . 109.5 ?
N5 C9 C10 . . 178.6(5) ?
C9 C10 H10A . . 109.5 ?
C9 C10 H10B . . 109.5 ?
H10A C10 H10B . . 109.5 ?
C9 C10 H10C . . 109.5 ?
H10A C10 H10C . . 109.5 ?
H10B C10 H10C . . 109.5 ?
N6 C11 C12 . . 178.8(5) ?
C11 C12 H12A . . 109.5 ?
C11 C12 H12B . . 109.5 ?
H12A C12 H12B . . 109.5 ?
C11 C12 H12C . . 109.5 ?
H12A C12 H12C . . 109.5 ?
H12B C12 H12C . . 109.5 ?
N7 C13 C14 . . 179.1(6) ?
C13 C14 H14A . . 109.5 ?
C13 C14 H14B . . 109.5 ?
H14A C14 H14B . . 109.5 ?
C13 C14 H14C . . 109.5 ?
H14A C14 H14C . . 109.5 ?
H14B C14 H14C . . 109.5 ?
N8 C15 C16 . . 178.9(5) ?
C15 C16 H16A . . 109.5 ?
C15 C16 H16B . . 109.5 ?
H16A C16 H16B . . 109.5 ?
C15 C16 H16C . . 109.5 ?
H16A C16 H16C . . 109.5 ?
H16B C16 H16C . . 109.5 ?
N9 C17 C18 . . 178.6(5) ?
C17 C18 H18A . . 109.5 ?
C17 C18 H18B . . 109.5 ?
H18A C18 H18B . . 109.5 ?
C17 C18 H18C . . 109.5 ?
H18A C18 H18C . . 109.5 ?
H18B C18 H18C . . 109.5 ?
N10 C19 C20 . . 178.9(5) ?
C19 C20 H20A . . 109.5 ?
C19 C20 H20B . . 109.5 ?
H20A C20 H20B . . 109.5 ?
C19 C20 H20C . . 109.5 ?
H20A C20 H20C . . 109.5 ?
H20B C20 H20C . . 109.5 ?
N11 C21 C22 . . 179.2(5) ?
C21 C22 H22A . . 109.5 ?
C21 C22 H22B . . 109.5 ?
H22A C22 H22B . . 109.5 ?
C21 C22 H22C . . 109.5 ?
H22A C22 H22C . . 109.5 ?
H22B C22 H22C . . 109.5 ?
N12 C23 C24 . . 179.4(5) ?
C23 C24 H24A . . 109.5 ?
C23 C24 H24B . . 109.5 ?
H24A C24 H24B . . 109.5 ?
C23 C24 H24C . . 109.5 ?
H24A C24 H24C . . 109.5 ?
H24B C24 H24C . . 109.5 ?
F4 B1 F1 . . 113.0(5) ?
F4 B1 F2 . . 111.7(5) ?
F1 B1 F2 . . 108.9(4) ?
F4 B1 F3 . . 109.5(5) ?
F1 B1 F3 . . 106.9(4) ?
F2 B1 F3 . . 106.6(4) ?
F7 B2 F6 . . 110.3(5) ?
F7 B2 F5 . . 110.9(5) ?
F6 B2 F5 . . 107.4(4) ?
F7 B2 F8 . . 108.8(5) ?
F6 B2 F8 . . 109.7(4) ?
F5 B2 F8 . . 109.7(4) ?
F12 B3 F11 . . 111.1(4) ?
F12 B3 F10 . . 108.6(5) ?
F11 B3 F10 . . 110.0(5) ?
F12 B3 F9 . . 109.0(4) ?
F11 B3 F9 . . 108.0(4) ?
F10 B3 F9 . . 110.2(5) ?

loop_
_geom_bond_atom_site_label_1
_geom_bond_atom_site_label_2
_geom_bond_site_symmetry_2
_geom_bond_distance
_geom_bond_publ_flag
Cu1 N1 . 1.978(4) ?
Cu1 N4 . 1.982(4) ?
Cu1 N2 . 1.993(3) ?
Cu1 N3 . 2.000(3) ?
Cu2 N7 . 1.985(4) ?
Cu2 N6 . 1.988(4) ?
Cu2 N5 . 1.997(3) ?
Cu2 N8 . 2.020(4) ?
Cu3 N10 . 1.971(3) ?
Cu3 N12 . 2.000(4) ?
Cu3 N9 . 2.006(4) ?
Cu3 N11 . 2.006(4) ?
N1 C1 . 1.140(5) ?
N2 C3 . 1.132(5) ?
N3 C5 . 1.145(5) ?
N4 C7 . 1.127(5) ?
N5 C9 . 1.127(5) ?
N6 C11 . 1.147(5) ?
N7 C13 . 1.133(5) ?
N8 C15 . 1.137(5) ?
N9 C17 . 1.132(5) ?
N10 C19 . 1.135(5) ?
N11 C21 . 1.132(5) ?
N12 C23 . 1.146(5) ?
C1 C2 . 1.456(5) ?
C2 H2A . 0.9800 ?
C2 H2B . 0.9800 ?
C2 H2C . 0.9800 ?
C3 C4 . 1.455(5) ?
C4 H4A . 0.9800 ?
C4 H4B . 0.9800 ?
C4 H4C . 0.9800 ?
C5 C6 . 1.440(6) ?
C6 H6A . 0.9800 ?
C6 H6B . 0.9800 ?
C6 H6C . 0.9800 ?
C7 C8 . 1.447(5) ?
C8 H8A . 0.9800 ?
C8 H8B . 0.9800 ?
C8 H8C . 0.9800 ?
C9 C10 . 1.455(6) ?
C10 H10A . 0.9800 ?
C10 H10B . 0.9800 ?
C10 H10C . 0.9800 ?
C11 C12 . 1.447(6) ?
C12 H12A . 0.9800 ?
C12 H12B . 0.9800 ?
C12 H12C . 0.9800 ?
C13 C14 . 1.464(5) ?
C14 H14A . 0.9800 ?
C14 H14B . 0.9800 ?
C14 H14C . 0.9800 ?
C15 C16 . 1.442(6) ?
C16 H16A . 0.9800 ?
C16 H16B . 0.9800 ?
C16 H16C . 0.9800 ?
C17 C18 . 1.457(6) ?
C18 H18A . 0.9800 ?
C18 H18B . 0.9800 ?
C18 H18C . 0.9800 ?
C19 C20 . 1.448(5) ?
C20 H20A . 0.9800 ?
C20 H20B . 0.9800 ?
C20 H20C . 0.9800 ?
C21 C22 . 1.466(6) ?
C22 H22A . 0.9800 ?
C22 H22B . 0.9800 ?
C22 H22C . 0.9800 ?
C23 C24 . 1.441(6) ?
C24 H24A . 0.9800 ?
C24 H24B . 0.9800 ?
C24 H24C . 0.9800 ?
B1 F4 . 1.343(6) ?
B1 F1 . 1.368(7) ?
B1 F2 . 1.384(6) ?
B1 F3 . 1.418(6) ?
B2 F7 . 1.341(6) ?
B2 F6 . 1.379(6) ?
B2 F5 . 1.382(6) ?
B2 F8 . 1.393(6) ?
B3 F12 . 1.375(6) ?
B3 F11 . 1.377(6) ?
B3 F10 . 1.380(7) ?
B3 F9 . 1.388(6) ?
